data_4125758
loop_
_publ_author_name
'Waldie, Kate M.'
'Flajslik, Kristen R.'
'McLoughlin, Elizabeth'
'Chidsey, Christopher E. D.'
'Waymouth, Robert M.'

_publ_section_title
;
 Electrocatalytic Alcohol Oxidation with Ruthenium Transfer Hydrogenation
 Catalysts.
;
_journal_issue 2
_journal_name_full 'Journal of the American Chemical Society'
_journal_page_first 738
_journal_page_last 748
_journal_paper_doi 10.1021/jacs.6b09705
_journal_volume 139
_journal_year 2017
_chemical_formula_moiety 'C47 H46 N2 O P2 Ru, 0.75 (C7 H8)'
_chemical_formula_sum 'C52.25 H52 N2 O P2 Ru'
_chemical_formula_weight 886.97
_chemical_name_systematic
; 
 ? 
;
_space_group_IT_number 14
_symmetry_cell_setting monoclinic
_symmetry_space_group_name_Hall '-P 2ybc'
_symmetry_space_group_name_H-M 'P 1 21/c 1'
_atom_sites_solution_hydrogens geom
_atom_sites_solution_primary direct
_atom_sites_solution_secondary difmap
_audit_creation_method SHELXL-97
_cell_angle_alpha 90.00
_cell_angle_beta 97.3110(10)
_cell_angle_gamma 90.00
_cell_formula_units_Z 4
_cell_length_a 10.9808(6)
_cell_length_b 14.8133(8)
_cell_length_c 28.4694(15)
_cell_measurement_reflns_used 9954
_cell_measurement_temperature 120(2)
_cell_measurement_theta_max 24.93
_cell_measurement_theta_min 2.21
_cell_volume 4593.2(4)
_computing_cell_refinement 'Bruker SAINT v7.68A'
_computing_data_collection 'Bruker APEX-II v2010-7'
_computing_data_reduction 'Bruker SAINT v7.68A'
_computing_structure_refinement 'SHELXL-97 (Sheldrick, 2008)'
_computing_structure_solution 'SHELXS-97 (Sheldrick, 2008)'
_diffrn_ambient_temperature 120(2)
_diffrn_detector_area_resol_mean 8.33
_diffrn_measured_fraction_theta_full 0.995
_diffrn_measured_fraction_theta_max 0.995
_diffrn_measurement_device_type 'Bruker Kappa X8-APEX-II'
_diffrn_measurement_method 'combination of \w and \f-scans '
_diffrn_radiation_monochromator graphite
_diffrn_radiation_source 'fine-focus sealed tube'
_diffrn_radiation_type MoK\a
_diffrn_radiation_wavelength 0.71073
_diffrn_reflns_av_R_equivalents 0.0628
_diffrn_reflns_av_sigmaI/netI 0.0479
_diffrn_reflns_limit_h_max 13
_diffrn_reflns_limit_h_min -13
_diffrn_reflns_limit_k_max 16
_diffrn_reflns_limit_k_min -18
_diffrn_reflns_limit_l_max 35
_diffrn_reflns_limit_l_min -35
_diffrn_reflns_number 58927
_diffrn_reflns_theta_full 26.44
_diffrn_reflns_theta_max 26.44
_diffrn_reflns_theta_min 1.44
_exptl_absorpt_coefficient_mu 0.450
_exptl_absorpt_correction_T_max 1.0000
_exptl_absorpt_correction_T_min 0.9038
_exptl_absorpt_correction_type numerical
_exptl_absorpt_process_details 'SADABS, Sheldrick, 2008'
_exptl_crystal_colour colorless
_exptl_crystal_density_diffrn 1.283
_exptl_crystal_density_method 'not measured'
_exptl_crystal_description block
_exptl_crystal_F_000 1846
_exptl_crystal_size_max 0.25
_exptl_crystal_size_mid 0.22
_exptl_crystal_size_min 0.11
_refine_diff_density_max 1.936
_refine_diff_density_min -0.659
_refine_diff_density_rms 0.118
_refine_ls_extinction_method none
_refine_ls_goodness_of_fit_ref 1.068
_refine_ls_hydrogen_treatment constr
_refine_ls_matrix_type full
_refine_ls_number_parameters 516
_refine_ls_number_reflns 9420
_refine_ls_number_restraints 2
_refine_ls_restrained_S_all 1.070
_refine_ls_R_factor_all 0.0816
_refine_ls_R_factor_gt 0.0510
_refine_ls_shift/su_max 0.000
_refine_ls_shift/su_mean 0.000
_refine_ls_structure_factor_coef Fsqd
_refine_ls_weighting_details 'calc w=1/[\s^2^(Fo^2^)+(0.0779P)^2^+9.3626P] where P=(Fo^2^+2Fc^2^)/3'
_refine_ls_weighting_scheme calc
_refine_ls_wR_factor_gt 0.1380
_refine_ls_wR_factor_ref 0.1561
_reflns_number_gt 6903
_reflns_number_total 9420
_reflns_threshold_expression >2sigma(I)
_cod_data_source_file ja6b09705_si_002.cif
_cod_data_source_block su041
_cod_original_sg_symbol_Hall '-P 2yc'
_cod_original_sg_symbol_H-M P21/c
_cod_database_code 4125758

loop_
_symmetry_equiv_pos_as_xyz
'x, y, z'
'-x, y+1/2, -z+1/2'
'-x, -y, -z'
'x, -y-1/2, z-1/2'

loop_
_atom_site_label
_atom_site_type_symbol
_atom_site_fract_x
_atom_site_fract_y
_atom_site_fract_z
_atom_site_U_iso_or_equiv
_atom_site_adp_type
_atom_site_occupancy
_atom_site_symmetry_multiplicity
_atom_site_calc_flag
_atom_site_refinement_flags
_atom_site_disorder_assembly
_atom_site_disorder_group
Ru1 Ru 0.38513(3) 0.03143(2) 0.156472(11) 0.02051(11) Uani 1 1 d . . .
P1 P 0.45258(9) 0.12362(7) 0.10336(4) 0.0202(2) Uani 1 1 d . . .
P2 P 0.56966(10) -0.04155(7) 0.17412(4) 0.0214(2) Uani 1 1 d . . .
O1 O 0.3111(3) -0.0509(2) 0.20893(11) 0.0311(7) Uani 1 1 d . . .
N1 N 0.2140(3) 0.0906(2) 0.14889(12) 0.0239(8) Uani 1 1 d . . .
N2 N 0.3909(3) 0.1174(3) 0.22076(13) 0.0329(9) Uani 1 1 d . . .
H2NA H 0.3815 0.0819 0.2466 0.039 Uiso 1 1 calc R . .
H2NB H 0.4660 0.1457 0.2264 0.039 Uiso 1 1 calc R . .
C1 C 0.3012(4) -0.0416(3) 0.10019(14) 0.0216(8) Uani 1 1 d . . .
C2 C 0.3407(4) -0.1156(3) 0.07591(14) 0.0239(9) Uani 1 1 d . . .
H2A H 0.4239 -0.1342 0.0830 0.029 Uiso 1 1 calc R . .
C3 C 0.2649(4) -0.1639(3) 0.04177(15) 0.0269(9) Uani 1 1 d . . .
C4 C 0.1442(4) -0.1350(3) 0.02930(16) 0.0304(10) Uani 1 1 d . . .
H4A H 0.0921 -0.1660 0.0054 0.036 Uiso 1 1 calc R . .
C5 C 0.1007(4) -0.0612(3) 0.05176(16) 0.0286(10) Uani 1 1 d . . .
H5A H 0.0188 -0.0412 0.0429 0.034 Uiso 1 1 calc R . .
C6 C 0.1761(4) -0.0159(3) 0.08728(15) 0.0232(9) Uani 1 1 d . . .
C7 C 0.1292(4) 0.0583(3) 0.11443(15) 0.0251(9) Uani 1 1 d . . .
C8 C 0.0118(4) 0.0951(3) 0.10923(18) 0.0344(11) Uani 1 1 d . . .
H8A H -0.0482 0.0742 0.0846 0.041 Uiso 1 1 calc R . .
C9 C -0.0177(4) 0.1611(3) 0.1394(2) 0.0403(12) Uani 1 1 d . . .
H9A H -0.0977 0.1866 0.1356 0.048 Uiso 1 1 calc R . .
C10 C 0.0699(5) 0.1908(3) 0.17557(19) 0.0388(12) Uani 1 1 d . . .
H10A H 0.0501 0.2352 0.1975 0.047 Uiso 1 1 calc R . .
C11 C 0.1867(4) 0.1544(3) 0.17898(16) 0.0290(10) Uani 1 1 d . . .
C12 C 0.2921(4) 0.1861(3) 0.21439(17) 0.0355(11) Uani 1 1 d . . .
H12A H 0.3252 0.2432 0.2032 0.043 Uiso 1 1 calc R . .
H12B H 0.2622 0.1978 0.2452 0.043 Uiso 1 1 calc R . .
C13 C 0.3116(5) -0.2468(3) 0.01946(18) 0.0392(12) Uani 1 1 d . . .
H13A H 0.3976 -0.2570 0.0323 0.059 Uiso 1 1 calc R . .
H13B H 0.3053 -0.2384 -0.0149 0.059 Uiso 1 1 calc R . .
H13C H 0.2623 -0.2991 0.0265 0.059 Uiso 1 1 calc R . .
C14 C 0.1979(4) -0.0817(4) 0.20920(17) 0.0368(12) Uani 1 1 d . . .
C15 C 0.1456(5) -0.1486(4) 0.1792(2) 0.0462(14) Uani 1 1 d . . .
H15A H 0.1884 -0.1713 0.1547 0.055 Uiso 1 1 calc R . .
C16 C 0.0297(6) -0.1827(5) 0.1850(3) 0.074(2) Uani 1 1 d . . .
H16A H -0.0060 -0.2288 0.1644 0.089 Uiso 1 1 calc R . .
C17 C -0.0341(6) -0.1493(7) 0.2210(3) 0.085(3) Uani 1 1 d . . .
H17A H -0.1122 -0.1734 0.2251 0.102 Uiso 1 1 calc R . .
C18 C 0.0160(6) -0.0825(7) 0.2500(3) 0.083(3) Uani 1 1 d . . .
H18A H -0.0274 -0.0599 0.2744 0.100 Uiso 1 1 calc R . .
C19 C 0.1282(5) -0.0478(4) 0.2444(2) 0.0518(16) Uani 1 1 d . . .
H19A H 0.1608 0.0002 0.2643 0.062 Uiso 1 1 calc R . .
C20 C 0.5295(4) 0.0778(3) 0.05422(14) 0.0228(9) Uani 1 1 d . . .
H20A H 0.4853 0.0221 0.0429 0.027 Uiso 1 1 calc R . .
H20B H 0.5177 0.1220 0.0279 0.027 Uiso 1 1 calc R . .
C21 C 0.6660(4) 0.0551(3) 0.06295(15) 0.0266(9) Uani 1 1 d . . .
H21A H 0.7103 0.1084 0.0776 0.032 Uiso 1 1 calc R . .
H21B H 0.6953 0.0449 0.0319 0.032 Uiso 1 1 calc R . .
C22 C 0.7013(4) -0.0267(3) 0.09428(15) 0.0264(9) Uani 1 1 d . . .
H22A H 0.7825 -0.0488 0.0878 0.032 Uiso 1 1 calc R . .
H22B H 0.6409 -0.0755 0.0855 0.032 Uiso 1 1 calc R . .
C23 C 0.7070(4) -0.0081(3) 0.14787(15) 0.0242(9) Uani 1 1 d . . .
H23A H 0.7209 0.0573 0.1534 0.029 Uiso 1 1 calc R . .
H23B H 0.7786 -0.0405 0.1646 0.029 Uiso 1 1 calc R . .
C24 C 0.5557(4) 0.2185(3) 0.12304(15) 0.0239(9) Uani 1 1 d . . .
C25 C 0.5755(4) 0.2886(3) 0.09194(16) 0.0266(9) Uani 1 1 d . . .
H25A H 0.5323 0.2892 0.0608 0.032 Uiso 1 1 calc R . .
C26 C 0.6580(4) 0.3570(3) 0.10641(18) 0.0348(11) Uani 1 1 d . . .
H26A H 0.6719 0.4040 0.0850 0.042 Uiso 1 1 calc R . .
C27 C 0.7205(4) 0.3573(3) 0.15192(18) 0.0383(12) Uani 1 1 d . . .
H27A H 0.7769 0.4044 0.1617 0.046 Uiso 1 1 calc R . .
C28 C 0.7004(4) 0.2892(3) 0.18283(17) 0.0346(11) Uani 1 1 d . . .
H28A H 0.7428 0.2895 0.2141 0.042 Uiso 1 1 calc R . .
C29 C 0.6186(4) 0.2200(3) 0.16865(15) 0.0260(9) Uani 1 1 d . . .
H29A H 0.6055 0.1732 0.1903 0.031 Uiso 1 1 calc R . .
C30 C 0.3264(4) 0.1853(3) 0.06856(15) 0.0232(9) Uani 1 1 d . . .
C31 C 0.2730(4) 0.1559(3) 0.02448(16) 0.0322(10) Uani 1 1 d . . .
H31A H 0.3058 0.1047 0.0104 0.039 Uiso 1 1 calc R . .
C32 C 0.1715(4) 0.2005(3) 0.00042(18) 0.0391(12) Uani 1 1 d . . .
H32A H 0.1366 0.1801 -0.0300 0.047 Uiso 1 1 calc R . .
C33 C 0.1224(5) 0.2738(3) 0.0207(2) 0.0419(13) Uani 1 1 d . . .
H33A H 0.0536 0.3042 0.0043 0.050 Uiso 1 1 calc R . .
C34 C 0.1730(4) 0.3035(3) 0.06502(18) 0.0352(11) Uani 1 1 d . . .
H34A H 0.1382 0.3536 0.0793 0.042 Uiso 1 1 calc R . .
C35 C 0.2742(4) 0.2600(3) 0.08849(17) 0.0287(10) Uani 1 1 d . . .
H35A H 0.3089 0.2812 0.1187 0.034 Uiso 1 1 calc R . .
C36 C 0.5753(4) -0.1658(3) 0.16815(14) 0.0263(9) Uani 1 1 d . . .
C37 C 0.4728(4) -0.2157(3) 0.17634(16) 0.0339(11) Uani 1 1 d . . .
H37A H 0.4023 -0.1855 0.1847 0.041 Uiso 1 1 calc R . .
C38 C 0.4721(5) -0.3090(3) 0.17246(17) 0.0391(12) Uani 1 1 d . . .
H38A H 0.4014 -0.3421 0.1782 0.047 Uiso 1 1 calc R . .
C39 C 0.5726(6) -0.3538(4) 0.16039(17) 0.0455(14) Uani 1 1 d . . .
H39A H 0.5719 -0.4178 0.1582 0.055 Uiso 1 1 calc R . .
C40 C 0.6748(5) -0.3060(3) 0.15143(18) 0.0428(13) Uani 1 1 d . . .
H40A H 0.7440 -0.3369 0.1425 0.051 Uiso 1 1 calc R . .
C41 C 0.6767(5) -0.2121(3) 0.15550(16) 0.0333(11) Uani 1 1 d . . .
H41A H 0.7476 -0.1795 0.1496 0.040 Uiso 1 1 calc R . .
C42 C 0.6266(4) -0.0304(3) 0.23792(15) 0.0253(9) Uani 1 1 d . . .
C43 C 0.5598(4) -0.0731(3) 0.27063(15) 0.0289(10) Uani 1 1 d . . .
H43A H 0.4883 -0.1070 0.2596 0.035 Uiso 1 1 calc R . .
C44 C 0.5976(4) -0.0662(3) 0.31917(16) 0.0330(11) Uani 1 1 d . . .
H44A H 0.5521 -0.0952 0.3410 0.040 Uiso 1 1 calc R . .
C45 C 0.7020(5) -0.0168(3) 0.33547(16) 0.0376(12) Uani 1 1 d . . .
H45A H 0.7288 -0.0132 0.3685 0.045 Uiso 1 1 calc R . .
C46 C 0.7669(5) 0.0273(3) 0.30369(17) 0.0364(11) Uani 1 1 d . . .
H46A H 0.8373 0.0622 0.3148 0.044 Uiso 1 1 calc R . .
C47 C 0.7280(4) 0.0200(3) 0.25512(16) 0.0294(10) Uani 1 1 d . . .
H47A H 0.7726 0.0506 0.2334 0.035 Uiso 1 1 calc R . .
C1S C 0.4737(8) 0.5397(6) 0.0412(3) 0.083(2) Uani 1 1 d . . .
H1SA H 0.4559 0.5684 0.0694 0.100 Uiso 1 1 calc R . .
C2S C 0.4135(8) 0.4680(7) 0.0254(3) 0.083(3) Uani 1 1 d . B .
H2SA H 0.3528 0.4435 0.0427 0.100 Uiso 1 1 calc R . .
C3S C 0.4364(7) 0.4267(5) -0.0166(3) 0.082(2) Uani 1 1 d . . .
H3SA H 0.3900 0.3754 -0.0281 0.098 Uiso 0.50 1 calc PR A 1
C4S C 0.3748(7) 0.3471(5) -0.0348(3) 0.066(4) Uiso 0.50 1 d P B 2
H4S1 H 0.3132 0.3297 -0.0144 0.099 Uiso 0.50 1 calc PR B 2
H4S2 H 0.4345 0.2981 -0.0356 0.099 Uiso 0.50 1 calc PR B 2
H4S3 H 0.3343 0.3586 -0.0669 0.099 Uiso 0.50 1 calc PR B 2
C5S C 0.0964(7) 0.5310(5) -0.0048(3) 0.068(4) Uiso 0.50 1 d PR . .
H5S H 0.1726 0.5528 -0.0127 0.082 Uiso 0.50 1 calc PR . .
C6S C 0.0866(7) 0.5532(5) 0.0384(3) 0.078(4) Uiso 0.50 1 d PRD C .
H6S H 0.1426 0.5860 0.0603 0.093 Uiso 0.50 1 calc PR . .
C7S C -0.0331(7) 0.5150(5) 0.0452(3) 0.082(4) Uiso 0.50 1 d PRD . .
H7SA H -0.0665 0.5202 0.0743 0.098 Uiso 0.25 1 calc PR B 1
C8S C -0.063(3) 0.530(3) 0.0942(7) 0.109(13) Uiso 0.25 1 d PD C 2
H8S1 H -0.1421 0.5016 0.0976 0.163 Uiso 0.25 1 calc PR C 2
H8S2 H -0.0684 0.5950 0.1002 0.163 Uiso 0.25 1 calc PR C 2
H8S3 H 0.0012 0.5034 0.1170 0.163 Uiso 0.25 1 calc PR C 2

loop_
_atom_site_aniso_label
_atom_site_aniso_U_11
_atom_site_aniso_U_22
_atom_site_aniso_U_33
_atom_site_aniso_U_23
_atom_site_aniso_U_13
_atom_site_aniso_U_12
Ru1 0.01702(18) 0.02555(19) 0.01855(17) -0.00055(14) 0.00063(12) -0.00031(14)
P1 0.0181(5) 0.0218(5) 0.0199(5) -0.0012(4) -0.0005(4) -0.0011(4)
P2 0.0180(5) 0.0248(6) 0.0207(5) 0.0026(4) 0.0002(4) -0.0011(4)
O1 0.0232(16) 0.043(2) 0.0271(16) 0.0088(14) 0.0043(13) -0.0010(14)
N1 0.0237(19) 0.0256(19) 0.0228(18) -0.0011(14) 0.0047(14) -0.0004(15)
N2 0.027(2) 0.046(2) 0.026(2) -0.0086(17) 0.0030(15) -0.0029(18)
C1 0.018(2) 0.025(2) 0.021(2) 0.0026(16) 0.0023(15) -0.0058(16)
C2 0.022(2) 0.027(2) 0.023(2) 0.0030(17) 0.0043(16) -0.0014(17)
C3 0.032(2) 0.026(2) 0.023(2) 0.0028(17) 0.0071(18) -0.0058(19)
C4 0.029(2) 0.035(3) 0.027(2) -0.0024(19) 0.0012(18) -0.012(2)
C5 0.022(2) 0.034(2) 0.029(2) 0.0032(19) -0.0033(18) -0.0052(19)
C6 0.019(2) 0.025(2) 0.025(2) 0.0009(17) 0.0011(16) -0.0032(17)
C7 0.019(2) 0.027(2) 0.029(2) 0.0044(18) 0.0010(17) -0.0021(17)
C8 0.020(2) 0.037(3) 0.046(3) 0.002(2) 0.004(2) 0.000(2)
C9 0.024(3) 0.040(3) 0.058(3) 0.000(2) 0.010(2) 0.008(2)
C10 0.035(3) 0.038(3) 0.046(3) -0.006(2) 0.015(2) 0.008(2)
C11 0.027(2) 0.033(2) 0.029(2) 0.0000(19) 0.0085(18) 0.0016(19)
C12 0.036(3) 0.039(3) 0.032(3) -0.010(2) 0.004(2) 0.004(2)
C13 0.050(3) 0.031(3) 0.039(3) -0.010(2) 0.012(2) -0.008(2)
C14 0.022(2) 0.053(3) 0.036(3) 0.028(2) 0.0050(19) 0.009(2)
C15 0.030(3) 0.059(4) 0.047(3) 0.022(3) -0.003(2) -0.013(2)
C16 0.048(4) 0.098(6) 0.068(4) 0.047(4) -0.025(3) -0.035(4)
C17 0.026(3) 0.156(8) 0.073(5) 0.077(5) 0.002(3) -0.011(4)
C18 0.031(3) 0.154(8) 0.067(5) 0.066(5) 0.018(3) 0.033(4)
C19 0.037(3) 0.076(4) 0.046(3) 0.033(3) 0.016(2) 0.024(3)
C20 0.024(2) 0.025(2) 0.020(2) -0.0002(16) 0.0048(16) -0.0025(17)
C21 0.027(2) 0.029(2) 0.025(2) 0.0019(18) 0.0072(18) -0.0001(18)
C22 0.025(2) 0.030(2) 0.025(2) 0.0025(18) 0.0072(17) 0.0017(18)
C23 0.018(2) 0.029(2) 0.026(2) 0.0027(17) 0.0021(16) 0.0013(17)
C24 0.020(2) 0.026(2) 0.026(2) -0.0032(17) 0.0026(17) 0.0000(17)
C25 0.025(2) 0.026(2) 0.028(2) -0.0043(18) 0.0022(18) -0.0019(18)
C26 0.037(3) 0.028(2) 0.040(3) -0.002(2) 0.009(2) -0.007(2)
C27 0.030(3) 0.036(3) 0.048(3) -0.011(2) 0.003(2) -0.012(2)
C28 0.029(3) 0.037(3) 0.035(3) -0.009(2) -0.004(2) -0.001(2)
C29 0.025(2) 0.026(2) 0.026(2) -0.0043(18) 0.0000(17) 0.0009(18)
C30 0.019(2) 0.021(2) 0.028(2) 0.0040(17) -0.0027(16) -0.0032(17)
C31 0.030(3) 0.029(2) 0.035(3) -0.005(2) -0.0057(19) -0.001(2)
C32 0.033(3) 0.038(3) 0.041(3) 0.002(2) -0.016(2) 0.000(2)
C33 0.027(3) 0.034(3) 0.060(3) 0.008(2) -0.014(2) 0.001(2)
C34 0.026(3) 0.026(2) 0.052(3) 0.000(2) 0.001(2) 0.0007(19)
C35 0.023(2) 0.025(2) 0.037(3) 0.0013(19) 0.0003(18) -0.0020(18)
C36 0.029(2) 0.029(2) 0.020(2) 0.0034(17) -0.0016(17) -0.0017(19)
C37 0.032(3) 0.038(3) 0.030(2) 0.005(2) -0.0027(19) -0.004(2)
C38 0.052(3) 0.033(3) 0.031(3) 0.008(2) 0.000(2) -0.014(2)
C39 0.077(4) 0.027(3) 0.031(3) -0.001(2) 0.003(3) -0.007(3)
C40 0.054(3) 0.034(3) 0.041(3) -0.001(2) 0.012(2) 0.007(2)
C41 0.039(3) 0.030(2) 0.031(2) 0.001(2) 0.006(2) 0.001(2)
C42 0.022(2) 0.028(2) 0.025(2) 0.0038(18) -0.0003(16) 0.0065(18)
C43 0.029(2) 0.030(2) 0.027(2) 0.0032(19) 0.0012(18) 0.0024(19)
C44 0.038(3) 0.036(3) 0.026(2) 0.005(2) 0.004(2) 0.009(2)
C45 0.044(3) 0.045(3) 0.022(2) -0.001(2) -0.003(2) 0.016(2)
C46 0.031(3) 0.046(3) 0.030(2) -0.006(2) -0.0063(19) 0.002(2)
C47 0.023(2) 0.037(3) 0.027(2) 0.0001(19) -0.0002(17) 0.0015(19)
C1S 0.082(6) 0.075(6) 0.094(6) 0.037(5) 0.017(5) 0.025(5)
C2S 0.070(5) 0.085(6) 0.099(7) 0.047(5) 0.030(5) 0.033(5)
C3S 0.068(5) 0.060(5) 0.111(7) 0.034(5) -0.013(5) 0.020(4)

loop_
_atom_type_symbol
_atom_type_description
_atom_type_scat_dispersion_real
_atom_type_scat_dispersion_imag
_atom_type_scat_source
C C 0.0033 0.0016 'International Tables Vol C Tables 4.2.6.8 and 6.1.1.4'
H H 0.0000 0.0000 'International Tables Vol C Tables 4.2.6.8 and 6.1.1.4'
N N 0.0061 0.0033 'International Tables Vol C Tables 4.2.6.8 and 6.1.1.4'
O O 0.0106 0.0060 'International Tables Vol C Tables 4.2.6.8 and 6.1.1.4'
P P 0.1023 0.0942 'International Tables Vol C Tables 4.2.6.8 and 6.1.1.4'
Ru Ru -1.2594 0.8363 'International Tables Vol C Tables 4.2.6.8 and 6.1.1.4'

loop_
_geom_angle_atom_site_label_1
_geom_angle_atom_site_label_2
_geom_angle_atom_site_label_3
_geom_angle
_geom_angle_site_symmetry_1
_geom_angle_site_symmetry_3
C1 Ru1 N1 80.18(15) . .
C1 Ru1 O1 94.07(14) . .
N1 Ru1 O1 83.94(13) . .
C1 Ru1 N2 155.17(15) . .
N1 Ru1 N2 76.87(14) . .
O1 Ru1 N2 74.28(14) . .
C1 Ru1 P1 87.04(11) . .
N1 Ru1 P1 92.62(10) . .
O1 Ru1 P1 176.15(9) . .
N2 Ru1 P1 103.28(11) . .
C1 Ru1 P2 102.63(12) . .
N1 Ru1 P2 172.57(10) . .
O1 Ru1 P2 88.97(9) . .
N2 Ru1 P2 99.07(10) . .
P1 Ru1 P2 94.39(4) . .
C30 P1 C24 100.10(19) . .
C30 P1 C20 99.21(19) . .
C24 P1 C20 100.79(19) . .
C30 P1 Ru1 112.12(14) . .
C24 P1 Ru1 120.23(14) . .
C20 P1 Ru1 120.65(14) . .
C23 P2 C36 101.1(2) . .
C23 P2 C42 100.6(2) . .
C36 P2 C42 99.65(19) . .
C23 P2 Ru1 122.15(14) . .
C36 P2 Ru1 119.17(14) . .
C42 P2 Ru1 110.55(14) . .
C14 O1 Ru1 129.2(3) . .
C11 N1 C7 121.8(4) . .
C11 N1 Ru1 120.7(3) . .
C7 N1 Ru1 117.4(3) . .
C12 N2 Ru1 110.4(3) . .
C12 N2 H2NA 109.6 . .
Ru1 N2 H2NA 109.6 . .
C12 N2 H2NB 109.6 . .
Ru1 N2 H2NB 109.6 . .
H2NA N2 H2NB 108.1 . .
C2 C1 C6 115.6(4) . .
C2 C1 Ru1 131.6(3) . .
C6 C1 Ru1 112.4(3) . .
C1 C2 C3 123.6(4) . .
C1 C2 H2A 118.2 . .
C3 C2 H2A 118.2 . .
C2 C3 C4 118.9(4) . .
C2 C3 C13 120.6(4) . .
C4 C3 C13 120.5(4) . .
C5 C4 C3 119.9(4) . .
C5 C4 H4A 120.1 . .
C3 C4 H4A 120.1 . .
C4 C5 C6 120.5(4) . .
C4 C5 H5A 119.8 . .
C6 C5 H5A 119.8 . .
C5 C6 C1 121.4(4) . .
C5 C6 C7 121.6(4) . .
C1 C6 C7 116.9(4) . .
N1 C7 C8 118.8(4) . .
N1 C7 C6 113.0(4) . .
C8 C7 C6 128.2(4) . .
C9 C8 C7 120.3(5) . .
C9 C8 H8A 119.9 . .
C7 C8 H8A 119.9 . .
C8 C9 C10 119.7(4) . .
C8 C9 H9A 120.1 . .
C10 C9 H9A 120.1 . .
C11 C10 C9 118.5(4) . .
C11 C10 H10A 120.8 . .
C9 C10 H10A 120.8 . .
N1 C11 C10 120.9(4) . .
N1 C11 C12 115.6(4) . .
C10 C11 C12 123.4(4) . .
N2 C12 C11 110.9(4) . .
N2 C12 H12A 109.5 . .
C11 C12 H12A 109.5 . .
N2 C12 H12B 109.5 . .
C11 C12 H12B 109.5 . .
H12A C12 H12B 108.1 . .
C3 C13 H13A 109.5 . .
C3 C13 H13B 109.5 . .
H13A C13 H13B 109.5 . .
C3 C13 H13C 109.5 . .
H13A C13 H13C 109.5 . .
H13B C13 H13C 109.5 . .
O1 C14 C15 124.0(5) . .
O1 C14 C19 118.0(5) . .
C15 C14 C19 117.9(5) . .
C14 C15 C16 119.9(6) . .
C14 C15 H15A 120.0 . .
C16 C15 H15A 120.0 . .
C15 C16 C17 120.3(7) . .
C15 C16 H16A 119.8 . .
C17 C16 H16A 119.8 . .
C18 C17 C16 120.0(6) . .
C18 C17 H17A 120.0 . .
C16 C17 H17A 120.0 . .
C17 C18 C19 120.3(7) . .
C17 C18 H18A 119.9 . .
C19 C18 H18A 119.9 . .
C18 C19 C14 121.6(7) . .
C18 C19 H19A 119.2 . .
C14 C19 H19A 119.2 . .
C21 C20 P1 119.4(3) . .
C21 C20 H20A 107.5 . .
P1 C20 H20A 107.5 . .
C21 C20 H20B 107.5 . .
P1 C20 H20B 107.5 . .
H20A C20 H20B 107.0 . .
C20 C21 C22 116.2(4) . .
C20 C21 H21A 108.2 . .
C22 C21 H21A 108.2 . .
C20 C21 H21B 108.2 . .
C22 C21 H21B 108.2 . .
H21A C21 H21B 107.4 . .
C21 C22 C23 114.3(4) . .
C21 C22 H22A 108.7 . .
C23 C22 H22A 108.7 . .
C21 C22 H22B 108.7 . .
C23 C22 H22B 108.7 . .
H22A C22 H22B 107.6 . .
C22 C23 P2 115.0(3) . .
C22 C23 H23A 108.5 . .
P2 C23 H23A 108.5 . .
C22 C23 H23B 108.5 . .
P2 C23 H23B 108.5 . .
H23A C23 H23B 107.5 . .
C29 C24 C25 118.7(4) . .
C29 C24 P1 120.5(3) . .
C25 C24 P1 120.8(3) . .
C26 C25 C24 120.2(4) . .
C26 C25 H25A 119.9 . .
C24 C25 H25A 119.9 . .
C27 C26 C25 120.4(5) . .
C27 C26 H26A 119.8 . .
C25 C26 H26A 119.8 . .
C28 C27 C26 119.7(4) . .
C28 C27 H27A 120.2 . .
C26 C27 H27A 120.2 . .
C27 C28 C29 120.4(4) . .
C27 C28 H28A 119.8 . .
C29 C28 H28A 119.8 . .
C28 C29 C24 120.6(4) . .
C28 C29 H29A 119.7 . .
C24 C29 H29A 119.7 . .
C31 C30 C35 117.9(4) . .
C31 C30 P1 122.3(3) . .
C35 C30 P1 119.6(3) . .
C30 C31 C32 121.0(4) . .
C30 C31 H31A 119.5 . .
C32 C31 H31A 119.5 . .
C33 C32 C31 120.0(5) . .
C33 C32 H32A 120.0 . .
C31 C32 H32A 120.0 . .
C32 C33 C34 120.1(5) . .
C32 C33 H33A 120.0 . .
C34 C33 H33A 120.0 . .
C35 C34 C33 119.9(5) . .
C35 C34 H34A 120.1 . .
C33 C34 H34A 120.1 . .
C34 C35 C30 121.2(4) . .
C34 C35 H35A 119.4 . .
C30 C35 H35A 119.4 . .
C37 C36 C41 118.1(4) . .
C37 C36 P2 118.4(3) . .
C41 C36 P2 123.4(3) . .
C38 C37 C36 120.8(5) . .
C38 C37 H37A 119.6 . .
C36 C37 H37A 119.6 . .
C39 C38 C37 120.5(5) . .
C39 C38 H38A 119.8 . .
C37 C38 H38A 119.8 . .
C38 C39 C40 119.9(5) . .
C38 C39 H39A 120.0 . .
C40 C39 H39A 120.0 . .
C39 C40 C41 120.0(5) . .
C39 C40 H40A 120.0 . .
C41 C40 H40A 120.0 . .
C36 C41 C40 120.6(5) . .
C36 C41 H41A 119.7 . .
C40 C41 H41A 119.7 . .
C47 C42 C43 118.3(4) . .
C47 C42 P2 123.6(3) . .
C43 C42 P2 118.0(3) . .
C44 C43 C42 120.5(4) . .
C44 C43 H43A 119.7 . .
C42 C43 H43A 119.7 . .
C45 C44 C43 119.9(4) . .
C45 C44 H44A 120.0 . .
C43 C44 H44A 120.0 . .
C46 C45 C44 120.1(4) . .
C46 C45 H45A 119.9 . .
C44 C45 H45A 119.9 . .
C45 C46 C47 119.4(5) . .
C45 C46 H46A 120.3 . .
C47 C46 H46A 120.3 . .
C42 C47 C46 121.6(4) . .
C42 C47 H47A 119.2 . .
C46 C47 H47A 119.2 . .
C2S C1S C3S 119.0(9) . 3_665
C2S C1S H1SA 120.5 . .
C3S C1S H1SA 120.5 3_665 .
C1S C2S C3S 121.1(8) . .
C1S C2S H2SA 119.5 . .
C3S C2S H2SA 119.5 . .
C1S C3S C2S 119.9(8) 3_665 .
C1S C3S C4S 116.9(10) 3_665 .
C2S C3S C4S 123.1(9) . .
C1S C3S H3SA 120.1 3_665 .
C2S C3S H3SA 120.1 . .
C4S C3S H3SA 4.1 . .
C3S C4S H4S1 109.5 . .
C3S C4S H4S2 109.5 . .
H4S1 C4S H4S2 109.5 . .
C3S C4S H4S3 109.5 . .
H4S1 C4S H4S3 109.5 . .
H4S2 C4S H4S3 109.5 . .
C6S C5S C7S 142.4(6) . 3_565
C6S C5S H5S 108.8 . .
C7S C5S H5S 108.8 3_565 .
C5S C6S C7S 102.2 . .
C5S C6S H6S 128.9 . .
C7S C6S H6S 128.9 . .
C5S C7S C6S 115.4(6) 3_565 .
C5S C7S C8S 132.6(13) 3_565 .
C6S C7S C8S 112.0(11) . .
C5S C7S H7SA 122.3 3_565 .
C6S C7S H7SA 122.3 . .
C8S C7S H7SA 10.5 . .
C7S C8S H8S1 109.5 . .
C7S C8S H8S2 109.5 . .
H8S1 C8S H8S2 109.5 . .
C7S C8S H8S3 109.5 . .
H8S1 C8S H8S3 109.5 . .
H8S2 C8S H8S3 109.5 . .

loop_
_geom_bond_atom_site_label_1
_geom_bond_atom_site_label_2
_geom_bond_distance
_geom_bond_site_symmetry_2
Ru1 C1 2.052(4) .
Ru1 N1 2.060(3) .
Ru1 O1 2.165(3) .
Ru1 N2 2.224(4) .
Ru1 P1 2.2327(11) .
Ru1 P2 2.2953(11) .
P1 C30 1.841(4) .
P1 C24 1.847(4) .
P1 C20 1.853(4) .
P2 C23 1.834(4) .
P2 C36 1.850(5) .
P2 C42 1.852(4) .
O1 C14 1.325(6) .
N1 C11 1.336(6) .
N1 C7 1.351(5) .
N2 C12 1.481(6) .
N2 H2NA 0.9200 .
N2 H2NB 0.9200 .
C1 C2 1.394(6) .
C1 C6 1.428(6) .
C2 C3 1.394(6) .
C2 H2A 0.9500 .
C3 C4 1.395(6) .
C3 C13 1.503(6) .
C4 C5 1.382(7) .
C4 H4A 0.9500 .
C5 C6 1.395(6) .
C5 H5A 0.9500 .
C6 C7 1.473(6) .
C7 C8 1.390(6) .
C8 C9 1.367(7) .
C8 H8A 0.9500 .
C9 C10 1.389(7) .
C9 H9A 0.9500 .
C10 C11 1.383(6) .
C10 H10A 0.9500 .
C11 C12 1.510(6) .
C12 H12A 0.9900 .
C12 H12B 0.9900 .
C13 H13A 0.9800 .
C13 H13B 0.9800 .
C13 H13C 0.9800 .
C14 C15 1.384(8) .
C14 C19 1.427(7) .
C15 C16 1.398(8) .
C15 H15A 0.9500 .
C16 C17 1.404(12) .
C16 H16A 0.9500 .
C17 C18 1.361(12) .
C17 H17A 0.9500 .
C18 C19 1.364(9) .
C18 H18A 0.9500 .
C19 H19A 0.9500 .
C20 C21 1.525(6) .
C20 H20A 0.9900 .
C20 H20B 0.9900 .
C21 C22 1.526(6) .
C21 H21A 0.9900 .
C21 H21B 0.9900 .
C22 C23 1.544(6) .
C22 H22A 0.9900 .
C22 H22B 0.9900 .
C23 H23A 0.9900 .
C23 H23B 0.9900 .
C24 C29 1.391(6) .
C24 C25 1.399(6) .
C25 C26 1.387(6) .
C25 H25A 0.9500 .
C26 C27 1.387(7) .
C26 H26A 0.9500 .
C27 C28 1.375(7) .
C27 H27A 0.9500 .
C28 C29 1.390(6) .
C28 H28A 0.9500 .
C29 H29A 0.9500 .
C30 C31 1.386(6) .
C30 C35 1.399(6) .
C31 C32 1.397(6) .
C31 H31A 0.9500 .
C32 C33 1.372(7) .
C32 H32A 0.9500 .
C33 C34 1.385(7) .
C33 H33A 0.9500 .
C34 C35 1.381(6) .
C34 H34A 0.9500 .
C35 H35A 0.9500 .
C36 C37 1.391(6) .
C36 C41 1.393(6) .
C37 C38 1.387(7) .
C37 H37A 0.9500 .
C38 C39 1.369(8) .
C38 H38A 0.9500 .
C39 C40 1.378(8) .
C39 H39A 0.9500 .
C40 C41 1.396(7) .
C40 H40A 0.9500 .
C41 H41A 0.9500 .
C42 C47 1.378(6) .
C42 C43 1.407(6) .
C43 C44 1.395(6) .
C43 H43A 0.9500 .
C44 C45 1.389(7) .
C44 H44A 0.9500 .
C45 C46 1.385(7) .
C45 H45A 0.9500 .
C46 C47 1.398(6) .
C46 H46A 0.9500 .
C47 H47A 0.9500 .
C1S C2S 1.301(12) .
C1S C3S 1.375(12) 3_665
C1S H1SA 0.9500 .
C2S C3S 1.393(12) .
C2S H2SA 0.9500 .
C3S C1S 1.375(12) 3_665
C3S C4S 1.425(11) .
C3S H3SA 0.9500 .
C4S H4S1 0.9800 .
C4S H4S2 0.9800 .
C4S H4S3 0.9800 .
C5S C6S 1.2923 .
C5S C7S 1.438(15) 3_565
C5S H5S 0.9500 .
C6S C7S 1.4665 .
C6S H6S 0.9500 .
C7S C5S 1.438(15) 3_565
C7S C8S 1.491(10) .
C7S H7SA 0.9500 .
C8S H8S1 0.9800 .
C8S H8S2 0.9800 .
C8S H8S3 0.9800 .

loop_
_geom_hbond_atom_site_label_D
_geom_hbond_atom_site_label_H
_geom_hbond_atom_site_label_A
_geom_hbond_distance_DH
_geom_hbond_distance_HA
_geom_hbond_distance_DA
_geom_hbond_angle_DHA
N2 H2NA O1 0.92 2.33 2.651(5) 100.4

loop_
_geom_torsion_atom_site_label_1
_geom_torsion_atom_site_label_2
_geom_torsion_atom_site_label_3
_geom_torsion_atom_site_label_4
_geom_torsion
_geom_torsion_site_symmetry_1
_geom_torsion_site_symmetry_4
C1 Ru1 P1 C30 66.34(19) . .
N1 Ru1 P1 C30 -13.68(18) . .
N2 Ru1 P1 C30 -90.80(18) . .
P2 Ru1 P1 C30 168.79(15) . .
C1 Ru1 P1 C24 -176.53(19) . .
N1 Ru1 P1 C24 103.45(18) . .
N2 Ru1 P1 C24 26.33(19) . .
P2 Ru1 P1 C24 -74.08(16) . .
C1 Ru1 P1 C20 -49.9(2) . .
N1 Ru1 P1 C20 -129.88(18) . .
O1 Ru1 P1 C20 -156.7(13) . .
N2 Ru1 P1 C20 152.99(19) . .
P2 Ru1 P1 C20 52.59(16) . .
C1 Ru1 P2 C23 91.3(2) . .
O1 Ru1 P2 C23 -174.76(19) . .
N2 Ru1 P2 C23 -100.9(2) . .
P1 Ru1 P2 C23 3.36(17) . .
C1 Ru1 P2 C36 -36.40(19) . .
O1 Ru1 P2 C36 57.54(18) . .
N2 Ru1 P2 C36 131.44(19) . .
P1 Ru1 P2 C36 -124.34(16) . .
C1 Ru1 P2 C42 -150.87(19) . .
O1 Ru1 P2 C42 -56.94(18) . .
N2 Ru1 P2 C42 16.97(19) . .
P1 Ru1 P2 C42 121.18(16) . .
C1 Ru1 O1 C14 -44.6(4) . .
N1 Ru1 O1 C14 35.1(4) . .
N2 Ru1 O1 C14 113.1(4) . .
P2 Ru1 O1 C14 -147.2(4) . .
C1 Ru1 N1 C11 176.8(3) . .
O1 Ru1 N1 C11 81.6(3) . .
N2 Ru1 N1 C11 6.4(3) . .
P1 Ru1 N1 C11 -96.6(3) . .
C1 Ru1 N1 C7 1.0(3) . .
O1 Ru1 N1 C7 -94.2(3) . .
N2 Ru1 N1 C7 -169.5(3) . .
P1 Ru1 N1 C7 87.5(3) . .
C1 Ru1 N2 C12 -40.5(5) . .
N1 Ru1 N2 C12 -17.6(3) . .
O1 Ru1 N2 C12 -104.9(3) . .
P1 Ru1 N2 C12 72.0(3) . .
P2 Ru1 N2 C12 168.8(3) . .
N1 Ru1 C1 C2 -174.6(4) . .
O1 Ru1 C1 C2 -91.5(4) . .
N2 Ru1 C1 C2 -152.0(4) . .
P1 Ru1 C1 C2 92.2(4) . .
P2 Ru1 C1 C2 -1.6(4) . .
N1 Ru1 C1 C6 -1.4(3) . .
O1 Ru1 C1 C6 81.7(3) . .
N2 Ru1 C1 C6 21.3(5) . .
P1 Ru1 C1 C6 -94.6(3) . .
P2 Ru1 C1 C6 171.6(3) . .
C6 C1 C2 C3 -1.2(6) . .
Ru1 C1 C2 C3 171.9(3) . .
C1 C2 C3 C4 3.0(6) . .
C1 C2 C3 C13 -175.8(4) . .
C2 C3 C4 C5 -1.9(6) . .
C13 C3 C4 C5 176.8(4) . .
C3 C4 C5 C6 -0.8(7) . .
C4 C5 C6 C1 2.6(6) . .
C4 C5 C6 C7 -175.0(4) . .
C2 C1 C6 C5 -1.6(6) . .
Ru1 C1 C6 C5 -176.0(3) . .
C2 C1 C6 C7 176.1(4) . .
Ru1 C1 C6 C7 1.7(5) . .
C11 N1 C7 C8 2.4(6) . .
Ru1 N1 C7 C8 178.3(3) . .
C11 N1 C7 C6 -176.1(4) . .
Ru1 N1 C7 C6 -0.3(5) . .
C5 C6 C7 N1 176.8(4) . .
C1 C6 C7 N1 -0.9(5) . .
C5 C6 C7 C8 -1.6(7) . .
C1 C6 C7 C8 -179.3(4) . .
N1 C7 C8 C9 -1.7(7) . .
C6 C7 C8 C9 176.6(4) . .
C7 C8 C9 C10 -0.6(8) . .
C8 C9 C10 C11 2.2(8) . .
C7 N1 C11 C10 -0.8(7) . .
Ru1 N1 C11 C10 -176.5(3) . .
C7 N1 C11 C12 -177.9(4) . .
Ru1 N1 C11 C12 6.4(5) . .
C9 C10 C11 N1 -1.6(7) . .
C9 C10 C11 C12 175.3(5) . .
Ru1 N2 C12 C11 25.4(5) . .
N1 C11 C12 N2 -21.8(6) . .
C10 C11 C12 N2 161.2(4) . .
Ru1 O1 C14 C15 70.7(6) . .
Ru1 O1 C14 C19 -113.3(4) . .
O1 C14 C15 C16 174.0(5) . .
C19 C14 C15 C16 -2.0(7) . .
C14 C15 C16 C17 0.2(9) . .
C15 C16 C17 C18 1.0(10) . .
C16 C17 C18 C19 -0.1(10) . .
C17 C18 C19 C14 -1.9(9) . .
O1 C14 C19 C18 -173.3(5) . .
C15 C14 C19 C18 3.0(7) . .
C30 P1 C20 C21 154.4(3) . .
C24 P1 C20 C21 52.1(4) . .
Ru1 P1 C20 C21 -83.0(3) . .
P1 C20 C21 C22 70.5(5) . .
C20 C21 C22 C23 -79.8(5) . .
C21 C22 C23 P2 98.3(4) . .
C36 P2 C23 C22 66.7(3) . .
C42 P2 C23 C22 168.8(3) . .
Ru1 P2 C23 C22 -68.6(3) . .
C30 P1 C24 C29 140.7(4) . .
C20 P1 C24 C29 -117.8(4) . .
Ru1 P1 C24 C29 17.5(4) . .
C30 P1 C24 C25 -41.7(4) . .
C20 P1 C24 C25 59.8(4) . .
Ru1 P1 C24 C25 -164.8(3) . .
C29 C24 C25 C26 1.0(6) . .
P1 C24 C25 C26 -176.6(3) . .
C24 C25 C26 C27 -0.8(7) . .
C25 C26 C27 C28 0.0(7) . .
C26 C27 C28 C29 0.4(7) . .
C27 C28 C29 C24 -0.1(7) . .
C25 C24 C29 C28 -0.6(6) . .
P1 C24 C29 C28 177.1(3) . .
C24 P1 C30 C31 135.4(4) . .
C20 P1 C30 C31 32.6(4) . .
Ru1 P1 C30 C31 -95.9(4) . .
C24 P1 C30 C35 -50.5(4) . .
C20 P1 C30 C35 -153.3(3) . .
Ru1 P1 C30 C35 78.1(3) . .
C35 C30 C31 C32 1.1(7) . .
P1 C30 C31 C32 175.3(4) . .
C30 C31 C32 C33 -0.9(8) . .
C31 C32 C33 C34 -0.2(8) . .
C32 C33 C34 C35 1.0(8) . .
C33 C34 C35 C30 -0.7(7) . .
C31 C30 C35 C34 -0.3(6) . .
P1 C30 C35 C34 -174.7(4) . .
C23 P2 C36 C37 -168.3(3) . .
C42 P2 C36 C37 88.8(4) . .
Ru1 P2 C36 C37 -31.3(4) . .
C23 P2 C36 C41 11.2(4) . .
C42 P2 C36 C41 -91.7(4) . .
Ru1 P2 C36 C41 148.1(3) . .
C41 C36 C37 C38 0.6(7) . .
P2 C36 C37 C38 -179.9(4) . .
C36 C37 C38 C39 -0.1(7) . .
C37 C38 C39 C40 -0.8(8) . .
C38 C39 C40 C41 1.2(8) . .
C37 C36 C41 C40 -0.3(7) . .
P2 C36 C41 C40 -179.7(4) . .
C39 C40 C41 C36 -0.6(8) . .
C23 P2 C42 C47 19.4(4) . .
C36 P2 C42 C47 122.7(4) . .
Ru1 P2 C42 C47 -111.0(4) . .
C23 P2 C42 C43 -163.0(3) . .
C36 P2 C42 C43 -59.7(4) . .
Ru1 P2 C42 C43 66.6(4) . .
C47 C42 C43 C44 -1.6(7) . .
P2 C42 C43 C44 -179.3(3) . .
C42 C43 C44 C45 0.0(7) . .
C43 C44 C45 C46 1.5(7) . .
C44 C45 C46 C47 -1.4(7) . .
C43 C42 C47 C46 1.7(7) . .
P2 C42 C47 C46 179.3(4) . .
C45 C46 C47 C42 -0.3(7) . .
C3S C1S C2S C3S -1.7(13) 3_665 .
C1S C2S C3S C1S 1.7(13) . 3_665
C1S C2S C3S C4S 178.5(7) . .
C7S C5S C6S C7S 0.3(10) 3_565 .
C5S C6S C7S C5S -0.2(7) . 3_565
C5S C6S C7S C8S 178.2(17) . .
